data_7248770
loop_
_publ_author_name
'\/Lyczko, Krzysztof'
'Pogorzelska, Anna'
'Cz\;e\'scik, Urszula'
'Koronkiewicz, Miros\/lawa'
'Rode, Joanna E.'
'Bednarek, El\.zbieta'
'Kaw\;ecki, Robert'
'W\;egrzy\'nska, Karolina'
'Baraniak, Anna'
'Milczarek, Ma\/lgorzata'
'Dobrowolski, Jan Cz.'

_publ_section_title
;
 Tricarbonyl rhenium(i) complexes with 8-hydroxyquinolines: structural,
 chemical, antibacterial, and anticancer characteristics
;
_journal_issue 25
_journal_name_full 'RSC Advances'
_journal_page_first 18080
_journal_page_last 18092
_journal_paper_doi 10.1039/D4RA03141E
_journal_volume 14
_journal_year 2024
_chemical_formula_moiety 'C16 H12 N3 O4 Re'
_chemical_formula_sum 'C16 H12 N3 O4 Re'
_chemical_formula_weight 496.49
_chemical_name_systematic
;
tricarbonyl-imidazole-(2-methylquinolin-8-olato-N,O)-rhenium(I)
;
_space_group_crystal_system triclinic
_space_group_IT_number 2
_space_group_name_Hall '-P 1'
_space_group_name_H-M_alt 'P -1'
_atom_sites_solution_hydrogens mixed
_atom_sites_solution_primary direct
_audit_creation_date 2021-12-02
_audit_creation_method
;
Olex2 1.5
(compiled 2021.11.18 svn.ra9532c28 for OlexSys, GUI svn.r6429)
;
_audit_update_record
;
2024-04-21 deposited with the CCDC.	2024-05-26 downloaded from the CCDC.
;
_cell_angle_alpha 104.939(2)
_cell_angle_beta 94.720(2)
_cell_angle_gamma 93.3929(17)
_cell_formula_units_Z 2
_cell_length_a 7.37137(15)
_cell_length_b 8.22667(18)
_cell_length_c 12.8439(4)
_cell_measurement_reflns_used 14606
_cell_measurement_temperature 100.01(10)
_cell_measurement_theta_max 70.4500
_cell_measurement_theta_min 3.5690
_cell_volume 747.38(3)
_computing_cell_refinement 'CrysAlisPro 1.171.41.112a (Rigaku OD, 2021)'
_computing_data_collection 'CrysAlisPro 1.171.41.112a (Rigaku OD, 2021)'
_computing_data_reduction 'CrysAlisPro 1.171.41.112a (Rigaku OD, 2021)'
_computing_molecular_graphics 'Olex2 1.5 (Dolomanov et al., 2009)'
_computing_publication_material 'Olex2 1.5 (Dolomanov et al., 2009)'
_computing_structure_refinement 'SHELXL 2017/1 (Sheldrick, 2015)'
_computing_structure_solution 'SHELXS  (Sheldrick, 2008)'
_diffrn_ambient_environment N~2~
_diffrn_ambient_temperature 100.01(10)
_diffrn_detector 'CCD plate'
_diffrn_detector_area_resol_mean 16.0131
_diffrn_detector_type Eos
_diffrn_measured_fraction_theta_full 0.999
_diffrn_measured_fraction_theta_max 0.992
_diffrn_measurement_details
;
List of Runs (angles in degrees, time in seconds):

  # Type    Start    End  Width  t~exp~   \w     \q     \k     \f   Frames
#--------------------------------------------------------------------------
  1  \w    -69.00  21.00   1.00    1.00    --    0.00 -57.00   0.00   90
  2  \w    -26.00  72.00   1.00    1.00    --    0.00  37.00 -90.00   98
  3  \w    -21.00  30.00   1.00    1.00    --    0.00 -77.00  90.00   51
  4  \w    -21.00  30.00   1.00    1.00    --    0.00 -77.00  60.00   51
  5  \w     33.00 123.00   1.00    1.00    --   54.00  57.00 -60.00   90
  6  \w     31.00 121.00   1.00    1.00    --   54.00  64.00 -20.50   90
  7  \w     33.00 123.00   1.00    1.00    --   54.00  57.00-150.00   90
  8  \w     33.00 123.00   1.00    1.00    --   54.00  57.00  60.00   90
  9  \w     33.00 123.00   1.00    1.00    --   54.00  57.00  30.00   90
 10  \w    -16.00  84.00   1.00    1.00    --   54.00 -77.00-150.00  100
 11  \w     33.00 123.00   1.00    1.00    --   54.00  57.00 -30.00   90
 12  \w     33.00 123.00   1.00    1.00    --   54.00  57.00 -90.00   90
 13  \w     33.00 123.00   1.00    1.00    --   54.00  57.00  90.00   90
 14  \w     33.00 123.00   1.00    1.00    --   54.00  57.00-180.00   90
 15  \w     31.00 121.00   1.00    1.00    --   54.00  64.00 142.04   90
 16  \w      6.00  96.00   1.00    1.00    --   54.00 -99.00 -60.00   90
 17  \w     33.00 123.00   1.00    1.00    --   54.00  57.00 120.00   90
 18  \w    -15.00  75.00   1.00    1.00    --   54.00 -57.00  90.00   90
 19  \w     32.00 122.00   1.00    1.00    --   54.00  63.00-122.69   90
 20  \w    -16.00  84.00   1.00    1.00    --   54.00 -77.00   0.00  100
 21  \w     86.00 178.00   1.00    1.00    --  108.00  50.00 -30.00   92
 22  \w     86.00 176.00   1.00    1.00    --  108.00  63.00  60.00   90
 23  \w     86.00 176.00   1.00    1.00    --  108.00  63.00-180.00   90
 24  \w     86.00 176.00   1.00    1.00    --  108.00  63.00 -60.00   90
 25  \w     86.00 178.00   1.00    1.00    --  108.00  50.00-120.00   92
 26  \w     86.00 178.00   1.00    1.00    --  108.00  50.00  30.00   92
 27  \w     87.00 178.00   1.00    1.00    --  108.00  52.00 -38.84   91
 28  \w     86.00 176.00   1.00    1.00    --  108.00  63.00 -90.00   90
 29  \w     36.00 107.00   1.00    1.00    --  108.00 -91.00-180.00   71
 30  \w     36.00 109.00   1.00    1.00    --  108.00-111.00-180.00   73
 31  \w     86.00 176.00   1.00    1.00    --  108.00  63.00 -30.00   90
 32  \w     86.00 178.00   1.00    1.00    --  108.00  50.00-150.00   92
 33  \w     86.00 176.00   1.00    1.00    --  108.00  61.00  73.91   90
 34  \w     86.00 178.00   1.00    1.00    --  108.00  50.00-180.00   92
 35  \w     86.00 178.00   1.00    1.00    --  108.00  50.00 120.00   92
 36  \w     86.00 176.00   1.00    1.00    --  108.00  63.00  90.00   90
 37  \w     36.00 109.00   1.00    1.00    --  108.00-111.00 -60.00   73
 38  \w     86.00 176.00   1.00    1.00    --  108.00  63.00  30.00   90
 39  \w     86.00 178.00   1.00    1.00    --  108.00  50.00   0.00   92
 40  \w     40.00 130.00   1.00    1.00    --  108.00 -63.00 -30.00   90
 41  \w     36.00 107.00   1.00    1.00    --  108.00 -91.00 -30.00   71
 42  \w     82.00 178.00   1.00    1.00    --  108.00  37.00  30.00   96
 43  \w     86.00 176.00   1.00    1.00    --  108.00  63.00-120.00   90
 44  \w     36.00 107.00   1.00    1.00    --  108.00 -91.00  30.00   71
 45  \w    104.00 178.00   1.00    1.00    --  108.00 111.00   0.00   74
 46  \w     86.00 178.00   1.00    1.00    --  108.00  50.00  60.00   92
 47  \w     86.00 176.00   1.00    1.00    --  108.00  63.00 120.00   90
 48  \w     38.00 138.00   1.00    1.00    --  108.00 -77.00  90.00  100
 49  \w     86.00 178.00   1.00    1.00    --  108.00  50.00 -90.00   92
 50  \w     86.00 178.00   1.00    1.00    --  108.00  50.00 150.00   92
 51  \w     86.00 176.00   1.00    1.00    --  108.00  63.00   0.00   90
 52  \w     86.00 176.00   1.00    1.00    --  108.00  63.00 150.00   90
 53  \w     86.00 178.00   1.00    1.00    --  108.00  50.00 -60.00   92
 54  \w     82.00 178.00   1.00    1.00    --  108.00  37.00-120.00   96
 55  \w    -73.00  73.00   1.00    1.00    --    0.00   0.00-120.00  146
 56  \w    -73.00  73.00   1.00    1.00    --    0.00   0.00-150.00  146
 57  \w    -21.00  30.00   1.00    1.00    --    0.00 -77.00 150.00   51
 58  \w    -73.00  73.00   1.00    1.00    --    0.00   0.00-180.00  146
 59  \w     28.00 126.00   1.00    1.00    --   54.00  37.00 -30.00   98
 60  \w     10.00 127.00   1.00    1.00    --   54.00  19.00  60.00  117
 61  \w     33.00 123.00   1.00    1.00    --   54.00  57.00-120.00   90
 62  \w    -19.00 127.00   1.00    1.00    --   54.00   0.00-150.00  146
 63  \w    -19.00 127.00   1.00    1.00    --   54.00   0.00-180.00  146
;
_diffrn_measurement_device 'four-circle diffractometer'
_diffrn_measurement_device_type 'SuperNova, Dual, Cu at home/near, Eos'
_diffrn_measurement_method '\w scans'
_diffrn_orient_matrix_type 'CrysAlisPro convention (1999,Acta A55,543-557)'
_diffrn_orient_matrix_UB_11 0.1057453000
_diffrn_orient_matrix_UB_12 -0.1562381000
_diffrn_orient_matrix_UB_13 -0.0007273000
_diffrn_orient_matrix_UB_21 0.1812996000
_diffrn_orient_matrix_UB_22 0.1123493000
_diffrn_orient_matrix_UB_23 0.0253534000
_diffrn_orient_matrix_UB_31 -0.0152574000
_diffrn_orient_matrix_UB_32 0.0281997000
_diffrn_orient_matrix_UB_33 0.1221751000
_diffrn_radiation_monochromator mirror
_diffrn_radiation_probe x-ray
_diffrn_radiation_type 'Cu K\a'
_diffrn_radiation_wavelength 1.54184
_diffrn_reflns_av_R_equivalents 0.0361
_diffrn_reflns_av_unetI/netI 0.0203
_diffrn_reflns_Laue_measured_fraction_full 0.999
_diffrn_reflns_Laue_measured_fraction_max 0.992
_diffrn_reflns_limit_h_max 9
_diffrn_reflns_limit_h_min -8
_diffrn_reflns_limit_k_max 10
_diffrn_reflns_limit_k_min -10
_diffrn_reflns_limit_l_max 15
_diffrn_reflns_limit_l_min -12
_diffrn_reflns_number 19126
_diffrn_reflns_point_group_measured_fraction_full 0.999
_diffrn_reflns_point_group_measured_fraction_max 0.992
_diffrn_reflns_theta_full 67.684
_diffrn_reflns_theta_max 70.541
_diffrn_reflns_theta_min 3.580
_diffrn_source 'micro-focus sealed X-ray tube'
_diffrn_source_type 'SuperNova (Cu) X-ray Source'
_exptl_absorpt_coefficient_mu 16.158
_exptl_absorpt_correction_T_max 1.00000
_exptl_absorpt_correction_T_min 0.41845
_exptl_absorpt_correction_type multi-scan
_exptl_absorpt_process_details
;
CrysAlisPro 1.171.41.112a (Rigaku Oxford Diffraction, 2021)
Empirical absorption correction using spherical harmonics,
implemented in SCALE3 ABSPACK scaling algorithm.
;
_exptl_crystal_colour orange
_exptl_crystal_colour_primary orange
_exptl_crystal_density_diffrn 2.206
_exptl_crystal_description plate
_exptl_crystal_F_000 472
_exptl_crystal_size_max 0.1
_exptl_crystal_size_mid 0.06
_exptl_crystal_size_min 0.02
_refine_diff_density_max 0.810
_refine_diff_density_min -1.041
_refine_diff_density_rms 0.097
_refine_ls_extinction_method none
_refine_ls_goodness_of_fit_ref 1.051
_refine_ls_hydrogen_treatment mixed
_refine_ls_matrix_type full
_refine_ls_number_parameters 222
_refine_ls_number_reflns 2824
_refine_ls_number_restraints 0
_refine_ls_restrained_S_all 1.051
_refine_ls_R_factor_all 0.0167
_refine_ls_R_factor_gt 0.0159
_refine_ls_shift/su_max 0.003
_refine_ls_shift/su_mean 0.000
_refine_ls_structure_factor_coef Fsqd
_refine_ls_weighting_details 'w=1/[\s^2^(Fo^2^)+(0.0241P)^2^+0.4718P] where P=(Fo^2^+2Fc^2^)/3'
_refine_ls_weighting_scheme calc
_refine_ls_wR_factor_gt 0.0389
_refine_ls_wR_factor_ref 0.0394
_reflns_Friedel_coverage 0.000
_reflns_number_gt 2735
_reflns_number_total 2824
_reflns_threshold_expression 'I > 2\s(I)'
_cod_data_source_file d4ra03141e2.cif
_cod_data_source_block 5-re(co)3(meQ)him
_cod_database_code 7248770
_shelx_shelxl_version_number 2017/1
_chemical_oxdiff_formula 'C16 H12 N3 O4 Re1'
_chemical_oxdiff_usercomment 'orange plate, Cu, 100K, 0.10x0.06x0.02'
_shelx_space_group_comment
;
The symmetry employed for this shelxl refinement is uniquely defined
by the following loop, which should always be used as a source of
symmetry information in preference to the above space-group names.
They are only intended as comments.
;
_olex2_refinement_description
;
1. Fixed Uiso
 At 1.2 times of:
  All C(H) groups
 At 1.5 times of:
  All C(H,H,H) groups
2.a Aromatic/amide H refined with riding coordinates:
 C15(H15), C14(H14), C5(H5), C8(H8), C10(H10), C6(H6), C16(H16), C9(H9)
2.b Idealised Me refined as rotating group:
 C13(H13A,H13B,H13C)
;
_olex2_submission_special_instructions 'No special instructions were received'
_oxdiff_exptl_absorpt_empirical_details
;
Empirical correction (ABSPACK) includes:
- Absorption correction using spherical harmonics
- Frame scaling
;
_oxdiff_exptl_absorpt_empirical_full_max 2.085
_oxdiff_exptl_absorpt_empirical_full_min 0.769

loop_
_space_group_symop_operation_xyz
'x, y, z'
'-x, -y, -z'

loop_
_atom_site_label
_atom_site_type_symbol
_atom_site_fract_x
_atom_site_fract_y
_atom_site_fract_z
_atom_site_U_iso_or_equiv
_atom_site_adp_type
_atom_site_occupancy
_atom_site_site_symmetry_order
_atom_site_calc_flag
_atom_site_refinement_flags_posn
_atom_site_refinement_flags_adp
_atom_site_refinement_flags_occupancy
_atom_site_disorder_assembly
_atom_site_disorder_group
Re1 Re 0.15844(2) 0.26441(2) 0.65390(2) 0.00964(5) Uani 1 1 d . . . . .
O4 O 0.0612(2) 0.5008(2) 0.72421(16) 0.0124(4) Uani 1 1 d . . . . .
C3 C -0.0511(4) 0.1287(3) 0.6694(2) 0.0130(5) Uani 1 1 d . . . . .
O3 O -0.1775(2) 0.0461(2) 0.68167(17) 0.0171(4) Uani 1 1 d . . . . .
O1 O 0.0021(3) 0.2708(2) 0.42563(17) 0.0180(4) Uani 1 1 d . . . . .
N2 N 0.4055(3) 0.4252(3) 0.65207(19) 0.0116(4) Uani 1 1 d . . . . .
C2 C 0.2698(3) 0.0618(3) 0.5896(2) 0.0137(5) Uani 1 1 d . . . . .
O2 O 0.3370(2) -0.0578(2) 0.55004(17) 0.0178(4) Uani 1 1 d . . . . .
N1 N 0.2462(3) 0.3081(3) 0.82855(19) 0.0119(4) Uani 1 1 d . . . . .
C1 C 0.0621(3) 0.2661(3) 0.5107(3) 0.0143(6) Uani 1 1 d . . . . .
N3 N 0.6945(3) 0.5137(3) 0.6567(2) 0.0138(5) Uani 1 1 d . . . . .
C4 C 0.3253(4) 0.2047(4) 0.8810(3) 0.0166(6) Uani 1 1 d . . . . .
C11 C 0.1099(3) 0.5651(3) 0.8298(2) 0.0143(5) Uani 1 1 d . . . . .
C12 C 0.2035(3) 0.4630(3) 0.8886(2) 0.0140(5) Uani 1 1 d . . . . .
C15 C 0.5946(4) 0.6485(3) 0.6539(3) 0.0176(6) Uani 1 1 d . . . . .
H15 H 0.641068 0.758908 0.654191 0.021 Uiso 1 1 calc R U . . .
C14 C 0.5767(3) 0.3821(3) 0.6552(2) 0.0128(5) Uani 1 1 d . . . . .
H14 H 0.610856 0.272994 0.656326 0.015 Uiso 1 1 calc R U . . .
C5 C 0.3643(4) 0.2547(4) 0.9951(3) 0.0211(6) Uani 1 1 d . . . . .
H5 H 0.418445 0.179312 1.031010 0.025 Uiso 1 1 calc R U . . .
C8 C 0.2000(4) 0.6846(4) 1.0561(3) 0.0217(6) Uani 1 1 d . . . . .
H8 H 0.227065 0.725282 1.132366 0.026 Uiso 1 1 calc R U . . .
C7 C 0.2432(4) 0.5209(4) 1.0019(3) 0.0184(6) Uani 1 1 d . . . . .
C13 C 0.3738(4) 0.0362(4) 0.8182(3) 0.0224(6) Uani 1 1 d . . . . .
H13A H 0.267032 -0.023727 0.770214 0.034 Uiso 1 1 calc R U . . .
H13B H 0.412769 -0.029786 0.868346 0.034 Uiso 1 1 calc R U . . .
H13C H 0.473614 0.051588 0.774791 0.034 Uiso 1 1 calc R U . . .
C10 C 0.0730(4) 0.7253(3) 0.8859(3) 0.0188(6) Uani 1 1 d . . . . .
H10 H 0.015664 0.796396 0.847824 0.023 Uiso 1 1 calc R U . . .
C6 C 0.3257(4) 0.4082(4) 1.0540(3) 0.0210(6) Uani 1 1 d . . . . .
H6 H 0.354070 0.440217 1.130364 0.025 Uiso 1 1 calc R U . . .
C16 C 0.4167(4) 0.5932(3) 0.6505(2) 0.0158(6) Uani 1 1 d . . . . .
H16 H 0.315848 0.659130 0.647446 0.019 Uiso 1 1 calc R U . . .
C9 C 0.1191(4) 0.7842(4) 0.9982(3) 0.0229(7) Uani 1 1 d . . . . .
H9 H 0.093787 0.895184 1.034784 0.027 Uiso 1 1 calc R U . . .
H3 H 0.810(4) 0.517(4) 0.670(3) 0.014(8) Uiso 1 1 d . . . . .

loop_
_atom_site_aniso_label
_atom_site_aniso_U_11
_atom_site_aniso_U_22
_atom_site_aniso_U_33
_atom_site_aniso_U_23
_atom_site_aniso_U_13
_atom_site_aniso_U_12
Re1 0.00692(7) 0.00969(7) 0.01272(8) 0.00386(5) 0.00071(5) 0.00023(4)
O4 0.0094(8) 0.0106(8) 0.0176(11) 0.0040(8) 0.0025(8) 0.0028(6)
C3 0.0154(13) 0.0126(12) 0.0112(14) 0.0029(10) 0.0003(11) 0.0049(10)
O3 0.0127(9) 0.0153(9) 0.0240(12) 0.0059(8) 0.0065(8) -0.0028(7)
O1 0.0162(9) 0.0239(10) 0.0155(11) 0.0094(9) -0.0014(8) 0.0011(8)
N2 0.0106(10) 0.0098(10) 0.0146(12) 0.0037(9) 0.0019(9) -0.0001(8)
C2 0.0086(11) 0.0153(12) 0.0174(15) 0.0057(11) 0.0001(11) -0.0030(10)
O2 0.0168(9) 0.0137(9) 0.0221(12) 0.0019(8) 0.0050(8) 0.0032(7)
N1 0.0079(10) 0.0165(10) 0.0120(12) 0.0056(9) 0.0011(9) -0.0010(8)
C1 0.0084(11) 0.0114(11) 0.0239(17) 0.0054(11) 0.0044(11) 0.0003(9)
N3 0.0066(10) 0.0164(11) 0.0183(13) 0.0043(9) 0.0024(9) 0.0014(8)
C4 0.0110(12) 0.0228(14) 0.0190(16) 0.0110(12) 0.0026(11) 0.0004(10)
C11 0.0091(11) 0.0162(12) 0.0176(15) 0.0046(11) 0.0036(11) -0.0019(9)
C12 0.0063(11) 0.0176(12) 0.0186(15) 0.0058(11) 0.0030(11) -0.0025(9)
C15 0.0144(12) 0.0127(12) 0.0262(17) 0.0054(12) 0.0048(12) -0.0005(10)
C14 0.0110(12) 0.0142(12) 0.0137(14) 0.0047(11) 0.0011(10) 0.0008(9)
C5 0.0140(13) 0.0346(16) 0.0185(16) 0.0141(13) 0.0010(12) 0.0021(11)
C8 0.0147(13) 0.0286(15) 0.0159(16) -0.0040(13) 0.0042(12) -0.0053(11)
C7 0.0101(11) 0.0245(14) 0.0185(16) 0.0032(12) 0.0032(11) -0.0050(10)
C13 0.0240(14) 0.0218(14) 0.0253(18) 0.0117(13) 0.0023(13) 0.0084(11)
C10 0.0126(12) 0.0162(13) 0.0286(18) 0.0063(12) 0.0066(12) 0.0001(10)
C6 0.0130(12) 0.0374(16) 0.0134(15) 0.0091(13) 0.0018(11) -0.0030(11)
C16 0.0131(12) 0.0112(12) 0.0238(17) 0.0055(11) 0.0025(11) 0.0017(9)
C9 0.0156(13) 0.0194(14) 0.0279(19) -0.0054(13) 0.0094(13) -0.0027(11)

loop_
_atom_type_symbol
_atom_type_description
_atom_type_scat_dispersion_real
_atom_type_scat_dispersion_imag
_atom_type_scat_source
C C 0.0181 0.0091 'International Tables Vol C Tables 4.2.6.8 and 6.1.1.4'
H H 0.0000 0.0000 'International Tables Vol C Tables 4.2.6.8 and 6.1.1.4'
N N 0.0311 0.0180 'International Tables Vol C Tables 4.2.6.8 and 6.1.1.4'
O O 0.0492 0.0322 'International Tables Vol C Tables 4.2.6.8 and 6.1.1.4'
Re Re -5.2083 5.8923 'International Tables Vol C Tables 4.2.6.8 and 6.1.1.4'

loop_
_geom_angle_atom_site_label_1
_geom_angle_atom_site_label_2
_geom_angle_atom_site_label_3
_geom_angle
_geom_angle_site_symmetry_1
_geom_angle_site_symmetry_3
_geom_angle_publ_flag
O4 Re1 N2 81.83(7) . . ?
O4 Re1 N1 76.70(8) . . ?
C3 Re1 O4 96.65(9) . . ?
C3 Re1 N2 174.77(10) . . ?
C3 Re1 C2 89.07(11) . . ?
C3 Re1 N1 89.67(10) . . ?
C3 Re1 C1 91.31(11) . . ?
N2 Re1 N1 85.11(8) . . ?
C2 Re1 O4 174.25(8) . . ?
C2 Re1 N2 92.43(9) . . ?
C2 Re1 N1 102.79(10) . . ?
C1 Re1 O4 92.52(9) . . ?
C1 Re1 N2 93.75(10) . . ?
C1 Re1 C2 87.96(12) . . ?
C1 Re1 N1 169.22(9) . . ?
C11 O4 Re1 115.79(15) . . ?
O3 C3 Re1 178.2(2) . . ?
C14 N2 Re1 126.80(17) . . ?
C14 N2 C16 105.8(2) . . ?
C16 N2 Re1 127.37(17) . . ?
O2 C2 Re1 178.9(2) . . ?
C4 N1 Re1 129.4(2) . . ?
C4 N1 C12 118.4(2) . . ?
C12 N1 Re1 112.17(17) . . ?
O1 C1 Re1 178.3(2) . . ?
C15 N3 H3 126(2) . . ?
C14 N3 C15 107.7(2) . . ?
C14 N3 H3 125(2) . . ?
N1 C4 C5 120.6(3) . . ?
N1 C4 C13 119.6(3) . . ?
C5 C4 C13 119.8(3) . . ?
O4 C11 C12 118.6(2) . . ?
O4 C11 C10 123.1(3) . . ?
C10 C11 C12 118.3(3) . . ?
N1 C12 C11 116.4(3) . . ?
N1 C12 C7 123.4(2) . . ?
C7 C12 C11 120.2(3) . . ?
N3 C15 H15 126.7 . . ?
C16 C15 N3 106.5(2) . . ?
C16 C15 H15 126.7 . . ?
N2 C14 N3 110.8(2) . . ?
N2 C14 H14 124.6 . . ?
N3 C14 H14 124.6 . . ?
C4 C5 H5 119.5 . . ?
C6 C5 C4 121.1(3) . . ?
C6 C5 H5 119.5 . . ?
C7 C8 H8 120.1 . . ?
C9 C8 H8 120.1 . . ?
C9 C8 C7 119.8(3) . . ?
C12 C7 C8 119.3(3) . . ?
C12 C7 C6 116.4(3) . . ?
C6 C7 C8 124.3(3) . . ?
C4 C13 H13A 109.5 . . ?
C4 C13 H13B 109.5 . . ?
C4 C13 H13C 109.5 . . ?
H13A C13 H13B 109.5 . . ?
H13A C13 H13C 109.5 . . ?
H13B C13 H13C 109.5 . . ?
C11 C10 H10 119.5 . . ?
C11 C10 C9 120.9(3) . . ?
C9 C10 H10 119.5 . . ?
C5 C6 C7 120.1(3) . . ?
C5 C6 H6 119.9 . . ?
C7 C6 H6 119.9 . . ?
N2 C16 H16 125.4 . . ?
C15 C16 N2 109.2(2) . . ?
C15 C16 H16 125.4 . . ?
C8 C9 C10 121.2(3) . . ?
C8 C9 H9 119.4 . . ?
C10 C9 H9 119.4 . . ?

loop_
_geom_bond_atom_site_label_1
_geom_bond_atom_site_label_2
_geom_bond_distance
_geom_bond_site_symmetry_2
_geom_bond_publ_flag
Re1 O4 2.1162(17) . ?
Re1 C3 1.906(3) . ?
Re1 N2 2.192(2) . ?
Re1 C2 1.923(3) . ?
Re1 N1 2.213(2) . ?
Re1 C1 1.920(3) . ?
O4 C11 1.332(3) . ?
C3 O3 1.166(3) . ?
O1 C1 1.155(4) . ?
N2 C14 1.331(3) . ?
N2 C16 1.385(3) . ?
C2 O2 1.146(3) . ?
N1 C4 1.344(3) . ?
N1 C12 1.378(4) . ?
N3 C15 1.374(3) . ?
N3 C14 1.343(3) . ?
N3 H3 0.85(3) . ?
C4 C5 1.417(4) . ?
C4 C13 1.493(4) . ?
C11 C12 1.436(4) . ?
C11 C10 1.384(4) . ?
C12 C7 1.410(4) . ?
C15 H15 0.9500 . ?
C15 C16 1.356(4) . ?
C14 H14 0.9500 . ?
C5 H5 0.9500 . ?
C5 C6 1.354(4) . ?
C8 H8 0.9500 . ?
C8 C7 1.415(4) . ?
C8 C9 1.371(5) . ?
C7 C6 1.412(4) . ?
C13 H13A 0.9800 . ?
C13 H13B 0.9800 . ?
C13 H13C 0.9800 . ?
C10 H10 0.9500 . ?
C10 C9 1.404(5) . ?
C6 H6 0.9500 . ?
C16 H16 0.9500 . ?
C9 H9 0.9500 . ?

loop_
_geom_hbond_atom_site_label_D
_geom_hbond_atom_site_label_H
_geom_hbond_atom_site_label_A
_geom_hbond_distance_DH
_geom_hbond_distance_HA
_geom_hbond_distance_DA
_geom_hbond_angle_DHA
_geom_hbond_site_symmetry_A
_geom_hbond_publ_flag
C15 H15 O3 0.95 2.57 3.506(3) 167.9 1_665 yes
C14 H14 O3 0.95 2.57 3.467(3) 157.7 1_655 yes
C16 H16 O1 0.95 2.60 3.495(3) 156.2 2_566 yes
N3 H3 O4 0.85(3) 1.95(3) 2.786(3) 167(3) 1_655 yes

loop_
_geom_torsion_atom_site_label_1
_geom_torsion_atom_site_label_2
_geom_torsion_atom_site_label_3
_geom_torsion_atom_site_label_4
_geom_torsion
_geom_torsion_site_symmetry_1
_geom_torsion_site_symmetry_2
_geom_torsion_site_symmetry_3
_geom_torsion_site_symmetry_4
_geom_torsion_publ_flag
Re1 O4 C11 C12 -7.1(3) . . . . ?
Re1 O4 C11 C10 173.53(19) . . . . ?
Re1 N2 C14 N3 -177.81(18) . . . . ?
Re1 N2 C16 C15 177.7(2) . . . . ?
Re1 N1 C4 C5 -177.31(19) . . . . ?
Re1 N1 C4 C13 3.2(4) . . . . ?
Re1 N1 C12 C11 0.9(3) . . . . ?
Re1 N1 C12 C7 179.44(19) . . . . ?
O4 C11 C12 N1 4.0(3) . . . . ?
O4 C11 C12 C7 -174.6(2) . . . . ?
O4 C11 C10 C9 176.8(2) . . . . ?
N1 C4 C5 C6 -1.0(4) . . . . ?
N1 C12 C7 C8 177.7(2) . . . . ?
N1 C12 C7 C6 -2.2(4) . . . . ?
N3 C15 C16 N2 0.5(4) . . . . ?
C4 N1 C12 C11 -176.6(2) . . . . ?
C4 N1 C12 C7 2.0(4) . . . . ?
C4 C5 C6 C7 0.7(4) . . . . ?
C11 C12 C7 C8 -3.8(4) . . . . ?
C11 C12 C7 C6 176.3(2) . . . . ?
C11 C10 C9 C8 -0.8(4) . . . . ?
C12 N1 C4 C5 -0.3(4) . . . . ?
C12 N1 C4 C13 -179.8(2) . . . . ?
C12 C11 C10 C9 -2.6(4) . . . . ?
C12 C7 C6 C5 0.8(4) . . . . ?
C15 N3 C14 N2 -0.3(3) . . . . ?
C14 N2 C16 C15 -0.6(3) . . . . ?
C14 N3 C15 C16 -0.1(3) . . . . ?
C8 C7 C6 C5 -179.1(3) . . . . ?
C7 C8 C9 C10 1.8(4) . . . . ?
C13 C4 C5 C6 178.5(3) . . . . ?
C10 C11 C12 N1 -176.6(2) . . . . ?
C10 C11 C12 C7 4.8(4) . . . . ?
C16 N2 C14 N3 0.6(3) . . . . ?
C9 C8 C7 C12 0.5(4) . . . . ?
C9 C8 C7 C6 -179.7(3) . . . . ?
